data_7031936
loop_
_publ_author_name
'de Aguiar, Sara R. M. M.'
'Oztopcu, Ozg\"ur'
'St\"oger, Berthold'
'Mereiter, Kurt'
'Veiros, Luis F.'
'Pittenauer, Ernst'
'Allmaier, G\"unter'
'Kirchner, Karl'

_publ_section_title
;
 Synthesis and reactivity of coordinatively unsaturated halocarbonyl
 molybdenum PNP pincer complexes.
;
_journal_issue 39
_journal_name_full 'Dalton transactions (Cambridge, England : 2003)'
_journal_page_first 14669
_journal_page_last 14679
_journal_paper_doi 10.1039/c4dt01932f
_journal_volume 43
_journal_year 2014
_chemical_formula_moiety 'C20 H37 I2 Mo N3 O P2'
_chemical_formula_sum 'C20 H37 I2 Mo N3 O P2'
_chemical_formula_weight 747.21
_chemical_name_common '3-1697 [Mo(PNP^Me^-iPr)(CO)I2]'
_chemical_name_systematic
; 
3-1697 [Mo(PNP^Me^-iPr)(CO)I2], 
Diiodo-carbonyl-[N,N'-bis(diisopropylphosphino)-N,N'-dimethyl-2,6-
diaminopyridine-\kP,N^1^,P']-molybdenum(iv)
;
_space_group_IT_number 14
_symmetry_cell_setting monoclinic
_symmetry_space_group_name_Hall '-P 2ybc'
_symmetry_space_group_name_H-M 'P 1 21/c 1'
_atom_sites_solution_hydrogens geom
_atom_sites_solution_primary direct
_atom_sites_solution_secondary difmap
_audit_creation_method SHELXL-97
_cell_angle_alpha 90.00
_cell_angle_beta 114.312(2)
_cell_angle_gamma 90.00
_cell_formula_units_Z 8
_cell_length_a 20.8211(7)
_cell_length_b 15.7605(5)
_cell_length_c 17.6677(6)
_cell_measurement_reflns_used 9993
_cell_measurement_temperature 100(2)
_cell_measurement_theta_max 29.97
_cell_measurement_theta_min 2.31
_cell_volume 5283.5(3)
_computing_cell_refinement 'Bruker SAINT'
_computing_data_collection 'Bruker APEX2'
_computing_data_reduction 'Bruker SAINT'
_computing_molecular_graphics 'Bruker SHELXTL'
_computing_publication_material 'Bruker SHELXTL'
_computing_structure_refinement 'SHELXL-97 (Sheldrick, 2008)'
_computing_structure_solution 'SHELXS-97 (Sheldrick, 2008)'
_diffrn_ambient_temperature 100(2)
_diffrn_measured_fraction_theta_full 1.000
_diffrn_measured_fraction_theta_max 1.000
_diffrn_measurement_device_type 'Bruker APEX-II CCD'
_diffrn_measurement_method '\f and \w scans'
_diffrn_radiation_monochromator graphite
_diffrn_radiation_source 'fine-focus sealed tube'
_diffrn_radiation_type MoK\a
_diffrn_radiation_wavelength 0.71073
_diffrn_reflns_av_R_equivalents 0.0500
_diffrn_reflns_av_sigmaI/netI 0.0360
_diffrn_reflns_limit_h_max 29
_diffrn_reflns_limit_h_min -29
_diffrn_reflns_limit_k_max 22
_diffrn_reflns_limit_k_min -22
_diffrn_reflns_limit_l_max 24
_diffrn_reflns_limit_l_min -24
_diffrn_reflns_number 86452
_diffrn_reflns_theta_full 30.00
_diffrn_reflns_theta_max 30.00
_diffrn_reflns_theta_min 2.15
_exptl_absorpt_coefficient_mu 2.971
_exptl_absorpt_correction_T_max 0.94
_exptl_absorpt_correction_T_min 0.47
_exptl_absorpt_correction_type multi-scan
_exptl_absorpt_process_details 'program SADABS'
_exptl_crystal_colour green
_exptl_crystal_density_diffrn 1.879
_exptl_crystal_density_method 'not measured'
_exptl_crystal_description plate
_exptl_crystal_F_000 2912
_exptl_crystal_size_max 0.30
_exptl_crystal_size_mid 0.20
_exptl_crystal_size_min 0.02
_refine_diff_density_max 1.224
_refine_diff_density_min -0.818
_refine_diff_density_rms 0.125
_refine_ls_extinction_method none
_refine_ls_goodness_of_fit_ref 1.024
_refine_ls_hydrogen_treatment constr
_refine_ls_matrix_type full
_refine_ls_number_parameters 564
_refine_ls_number_reflns 15409
_refine_ls_number_restraints 0
_refine_ls_restrained_S_all 1.024
_refine_ls_R_factor_all 0.0392
_refine_ls_R_factor_gt 0.0265
_refine_ls_shift/su_max 0.003
_refine_ls_shift/su_mean 0.000
_refine_ls_structure_factor_coef Fsqd
_refine_ls_weighting_details 'calc w=1/[\s^2^(Fo^2^)+(0.0195P)^2^+4.3506P] where P=(Fo^2^+2Fc^2^)/3'
_refine_ls_weighting_scheme calc
_refine_ls_wR_factor_gt 0.0510
_refine_ls_wR_factor_ref 0.0553
_reflns_number_gt 12721
_reflns_number_total 15409
_reflns_threshold_expression >2sigma(I)
_cod_data_source_file c4dt01932f2.cif
_cod_data_source_block 3-1697
_cod_depositor_comments
;
The following automatic conversions were performed:

'_symmetry_cell_setting' value 'Monoclinic' changed to 'monoclinic'
according to
/usr/data/users/saulius/crontab/automatic-downloads/rss-feeds/RSC/lib/dictionaries/cif_core.dic
dictionary named 'cif_core.dic' version 2.4.2 from 2011-04-26.

Automatic conversion script
Id: cif_fix_values 2281 2013-09-26 08:29:07Z andrius 

 Adding full bibliography for 7031936--7031940.cif.
;
_cod_original_sg_symbol_H-M 'P2(1)/c  '
_cod_database_code 7031936

loop_
_symmetry_equiv_pos_as_xyz
'x, y, z'
'-x, y+1/2, -z+1/2'
'-x, -y, -z'
'x, -y-1/2, z-1/2'

loop_
_atom_site_label
_atom_site_type_symbol
_atom_site_fract_x
_atom_site_fract_y
_atom_site_fract_z
_atom_site_U_iso_or_equiv
_atom_site_adp_type
_atom_site_occupancy
_atom_site_symmetry_multiplicity
_atom_site_calc_flag
_atom_site_refinement_flags
_atom_site_disorder_assembly
_atom_site_disorder_group
Mo1 Mo 0.098418(11) 0.777173(13) 0.179454(13) 0.00888(4) Uani 1 1 d . . .
Mo2 Mo 0.412247(11) 0.229201(14) 0.815885(13) 0.01069(4) Uani 1 1 d . . .
I1 I 0.091566(9) 0.942942(11) 0.226962(11) 0.01570(4) Uani 1 1 d . . .
I2 I 0.211076(9) 0.832537(11) 0.139503(10) 0.01422(4) Uani 1 1 d . . .
I3 I 0.425655(9) 0.073643(11) 0.892701(11) 0.01745(4) Uani 1 1 d . . .
I4 I 0.345656(9) 0.138512(12) 0.663498(11) 0.01853(4) Uani 1 1 d . . .
P1 P -0.00674(3) 0.74497(4) 0.06057(4) 0.01031(12) Uani 1 1 d . . .
P2 P 0.16214(3) 0.68262(4) 0.28970(4) 0.01201(13) Uani 1 1 d . . .
P3 P 0.52208(3) 0.27417(4) 0.81818(4) 0.01235(13) Uani 1 1 d . A .
P4 P 0.32418(4) 0.31873(4) 0.82688(4) 0.01353(13) Uani 1 1 d . A .
N1 N 0.12128(11) 0.65566(13) 0.12552(13) 0.0115(4) Uani 1 1 d . . .
N2 N 0.01680(11) 0.67050(13) 0.00672(13) 0.0124(4) Uani 1 1 d . . .
N3 N 0.21450(11) 0.62955(14) 0.25229(14) 0.0143(4) Uani 1 1 d . . .
N4 N 0.38972(11) 0.33364(13) 0.71943(13) 0.0123(4) Uani 1 1 d . . .
N5 N 0.50029(12) 0.31142(17) 0.72015(14) 0.0213(5) Uani 1 1 d . . .
N6 N 0.28484(12) 0.36394(15) 0.73092(15) 0.0190(5) Uani 1 1 d . . .
O1 O -0.00469(10) 0.76149(13) 0.26351(12) 0.0195(4) Uani 1 1 d . . .
O2 O 0.48951(11) 0.28700(14) 0.99838(11) 0.0248(5) Uani 1 1 d . . .
C1 C 0.08179(13) 0.63219(15) 0.04561(16) 0.0121(5) Uani 1 1 d . . .
C2 C 0.10556(15) 0.57196(17) 0.00489(17) 0.0173(5) Uani 1 1 d . . .
H2 H 0.0785 0.5584 -0.0518 0.021 Uiso 1 1 calc R . .
C3 C 0.16912(15) 0.53286(17) 0.04904(19) 0.0197(6) Uani 1 1 d . . .
H3 H 0.1872 0.4938 0.0217 0.024 Uiso 1 1 calc R . .
C4 C 0.20698(14) 0.54942(17) 0.13202(18) 0.0176(5) Uani 1 1 d . . .
H4 H 0.2494 0.5197 0.1633 0.021 Uiso 1 1 calc R . .
C5 C 0.18145(13) 0.61088(16) 0.16888(16) 0.0130(5) Uani 1 1 d . . .
C6 C -0.03870(14) 0.83311(16) -0.01461(16) 0.0148(5) Uani 1 1 d . . .
H6 H -0.0761 0.8093 -0.0665 0.018 Uiso 1 1 calc R . .
C7 C -0.07325(15) 0.90290(17) 0.01622(18) 0.0206(6) Uani 1 1 d . . .
H7A H -0.0388 0.9256 0.0690 0.031 Uiso 1 1 calc R . .
H7B H -0.1135 0.8792 0.0244 0.031 Uiso 1 1 calc R . .
H7C H -0.0896 0.9486 -0.0250 0.031 Uiso 1 1 calc R . .
C8 C 0.01891(16) 0.86813(19) -0.03789(19) 0.0229(6) Uani 1 1 d . . .
H8A H -0.0013 0.9104 -0.0821 0.034 Uiso 1 1 calc R . .
H8B H 0.0395 0.8218 -0.0574 0.034 Uiso 1 1 calc R . .
H8C H 0.0556 0.8948 0.0109 0.034 Uiso 1 1 calc R . .
C9 C -0.08761(13) 0.70719(17) 0.06870(16) 0.0146(5) Uani 1 1 d . . .
H9 H -0.0980 0.7490 0.1047 0.017 Uiso 1 1 calc R . .
C10 C -0.07393(15) 0.62228(18) 0.11466(17) 0.0200(6) Uani 1 1 d . . .
H10A H -0.1173 0.6027 0.1181 0.030 Uiso 1 1 calc R . .
H10B H -0.0370 0.6295 0.1708 0.030 Uiso 1 1 calc R . .
H10C H -0.0587 0.5803 0.0845 0.030 Uiso 1 1 calc R . .
C11 C -0.15447(14) 0.70150(19) -0.01228(17) 0.0213(6) Uani 1 1 d . . .
H11A H -0.1487 0.6568 -0.0475 0.032 Uiso 1 1 calc R . .
H11B H -0.1625 0.7559 -0.0416 0.032 Uiso 1 1 calc R . .
H11C H -0.1949 0.6882 0.0005 0.032 Uiso 1 1 calc R . .
C12 C 0.22261(14) 0.73611(18) 0.38479(16) 0.0167(5) Uani 1 1 d . . .
H12 H 0.2500 0.6912 0.4251 0.020 Uiso 1 1 calc R . .
C13 C 0.17889(16) 0.78385(19) 0.42295(17) 0.0218(6) Uani 1 1 d . . .
H13A H 0.2101 0.8053 0.4779 0.033 Uiso 1 1 calc R . .
H13B H 0.1441 0.7452 0.4283 0.033 Uiso 1 1 calc R . .
H13C H 0.1545 0.8315 0.3870 0.033 Uiso 1 1 calc R . .
C14 C 0.27547(15) 0.7949(2) 0.37146(17) 0.0224(6) Uani 1 1 d . . .
H14A H 0.2504 0.8428 0.3365 0.034 Uiso 1 1 calc R . .
H14B H 0.3005 0.7634 0.3441 0.034 Uiso 1 1 calc R . .
H14C H 0.3094 0.8160 0.4253 0.034 Uiso 1 1 calc R . .
C15 C 0.11946(14) 0.59786(17) 0.32534(17) 0.0172(5) Uani 1 1 d . . .
H15 H 0.0772 0.6233 0.3298 0.021 Uiso 1 1 calc R . .
C16 C 0.09330(15) 0.52738(18) 0.26006(18) 0.0203(6) Uani 1 1 d . . .
H16A H 0.1337 0.4955 0.2600 0.030 Uiso 1 1 calc R . .
H16B H 0.0671 0.5525 0.2051 0.030 Uiso 1 1 calc R . .
H16C H 0.0623 0.4890 0.2733 0.030 Uiso 1 1 calc R . .
C17 C 0.16555(17) 0.5593(2) 0.41025(18) 0.0258(7) Uani 1 1 d . . .
H17A H 0.1395 0.5139 0.4232 0.039 Uiso 1 1 calc R . .
H17B H 0.1780 0.6034 0.4530 0.039 Uiso 1 1 calc R . .
H17C H 0.2086 0.5359 0.4087 0.039 Uiso 1 1 calc R . .
C18 C -0.02827(15) 0.64365(18) -0.07864(16) 0.0191(6) Uani 1 1 d . . .
H18A H -0.0031 0.6524 -0.1143 0.029 Uiso 1 1 calc R . .
H18B H -0.0717 0.6773 -0.0997 0.029 Uiso 1 1 calc R . .
H18C H -0.0400 0.5834 -0.0787 0.029 Uiso 1 1 calc R . .
C19 C 0.27702(14) 0.58019(19) 0.30408(18) 0.0215(6) Uani 1 1 d . . .
H19A H 0.2638 0.5206 0.3048 0.032 Uiso 1 1 calc R . .
H19B H 0.2965 0.6027 0.3608 0.032 Uiso 1 1 calc R . .
H19C H 0.3125 0.5843 0.2812 0.032 Uiso 1 1 calc R . .
C20 C 0.03365(13) 0.76536(16) 0.23048(15) 0.0128(5) Uani 1 1 d . . .
C21 C 0.43413(14) 0.34641(17) 0.68129(16) 0.0155(5) Uani 1 1 d . . .
C22 C 0.41410(15) 0.39210(19) 0.60805(16) 0.0198(6) Uani 1 1 d . . .
H22 H 0.4452 0.3982 0.5814 0.024 Uiso 1 1 calc R . .
C23 C 0.34811(15) 0.42835(18) 0.57478(16) 0.0185(6) Uani 1 1 d . . .
H23 H 0.3330 0.4586 0.5238 0.022 Uiso 1 1 calc R . .
C24 C 0.30367(15) 0.42128(17) 0.61455(17) 0.0186(6) Uani 1 1 d . . .
H24 H 0.2589 0.4482 0.5930 0.022 Uiso 1 1 calc R . .
C25 C 0.32632(14) 0.37365(16) 0.68706(16) 0.0143(5) Uani 1 1 d . . .
C26 C 0.58494(14) 0.18778(17) 0.83080(17) 0.0177(5) Uani 1 1 d . . .
H26 H 0.6249 0.2126 0.8208 0.021 Uiso 1 1 calc R . .
C27 C 0.61568(15) 0.15440(18) 0.92027(18) 0.0228(6) Uani 1 1 d . . .
H27A H 0.5785 0.1260 0.9313 0.034 Uiso 1 1 calc R . .
H27B H 0.6346 0.2019 0.9589 0.034 Uiso 1 1 calc R . .
H27C H 0.6536 0.1139 0.9277 0.034 Uiso 1 1 calc R . .
C28 C 0.55432(16) 0.1157(2) 0.76816(19) 0.0250(6) Uani 1 1 d . . .
H28A H 0.5921 0.0764 0.7723 0.037 Uiso 1 1 calc R . .
H28B H 0.5327 0.1392 0.7119 0.037 Uiso 1 1 calc R . .
H28C H 0.5185 0.0853 0.7802 0.037 Uiso 1 1 calc R . .
C29 C 0.57688(14) 0.35748(17) 0.88849(18) 0.0185(6) Uani 1 1 d . . .
H29 H 0.5861 0.3394 0.9463 0.022 Uiso 1 1 d R A .
C30A C 0.5382(2) 0.4381(3) 0.8894(4) 0.0213(12) Uani 0.630(7) 1 d P A 1
H30A H 0.5714 0.4792 0.9270 0.032 Uiso 0.630(7) 1 calc PR A 1
H30B H 0.5013 0.4256 0.9087 0.032 Uiso 0.630(7) 1 calc PR A 1
H30C H 0.5168 0.4619 0.8333 0.032 Uiso 0.630(7) 1 calc PR A 1
C30B C 0.5372(4) 0.4437(4) 0.8409(5) 0.0148(17) Uani 0.370(7) 1 d P A 2
H30D H 0.5524 0.4917 0.8795 0.022 Uiso 0.370(7) 1 calc PR A 2
H30E H 0.4861 0.4365 0.8207 0.022 Uiso 0.370(7) 1 calc PR A 2
H30F H 0.5493 0.4548 0.7937 0.022 Uiso 0.370(7) 1 calc PR A 2
C31 C 0.64871(15) 0.3718(2) 0.88681(19) 0.0241(6) Uani 1 1 d . A .
H31A H 0.6423 0.3955 0.8329 0.036 Uiso 1 1 calc R . .
H31B H 0.6739 0.3177 0.8954 0.036 Uiso 1 1 calc R . .
H31C H 0.6761 0.4115 0.9310 0.036 Uiso 1 1 calc R . .
C32 C 0.25206(14) 0.25969(18) 0.83836(17) 0.0171(5) Uani 1 1 d . . .
H32 H 0.2158 0.3021 0.8369 0.021 Uiso 1 1 calc R . .
C33 C 0.27916(18) 0.2155(2) 0.92283(19) 0.0283(7) Uani 1 1 d . . .
H33A H 0.2395 0.1898 0.9307 0.042 Uiso 1 1 calc R . .
H33B H 0.3024 0.2572 0.9669 0.042 Uiso 1 1 calc R . .
H33C H 0.3130 0.1713 0.9251 0.042 Uiso 1 1 calc R . .
C34 C 0.21580(16) 0.1967(2) 0.7671(2) 0.0266(7) Uani 1 1 d . . .
H34A H 0.2501 0.1543 0.7667 0.040 Uiso 1 1 calc R . .
H34B H 0.1969 0.2273 0.7141 0.040 Uiso 1 1 calc R . .
H34C H 0.1772 0.1682 0.7752 0.040 Uiso 1 1 calc R . .
C35 C 0.34270(17) 0.4080(2) 0.9011(2) 0.0370(9) Uani 1 1 d . . .
H35 H 0.3811 0.3898 0.9549 0.044 Uiso 1 1 d R A .
C36 C 0.28219(15) 0.44106(19) 0.91964(18) 0.0222(6) Uani 1 1 d . A .
H36A H 0.2991 0.4870 0.9606 0.033 Uiso 1 1 calc R . .
H36B H 0.2636 0.3949 0.9419 0.033 Uiso 1 1 calc R . .
H36C H 0.2448 0.4626 0.8684 0.033 Uiso 1 1 calc R . .
C37A C 0.3621(2) 0.4903(3) 0.8538(3) 0.0189(11) Uani 0.630(7) 1 d P A 1
H37A H 0.3187 0.5121 0.8098 0.028 Uiso 0.630(7) 1 calc PR A 1
H37B H 0.3943 0.4716 0.8295 0.028 Uiso 0.630(7) 1 calc PR A 1
H37C H 0.3845 0.5353 0.8944 0.028 Uiso 0.630(7) 1 calc PR A 1
C37B C 0.3988(4) 0.4604(5) 0.9120(5) 0.024(2) Uani 0.370(7) 1 d P A 2
H37D H 0.3862 0.4980 0.8638 0.036 Uiso 0.370(7) 1 calc PR A 2
H37E H 0.4397 0.4259 0.9176 0.036 Uiso 0.370(7) 1 calc PR A 2
H37F H 0.4104 0.4946 0.9622 0.036 Uiso 0.370(7) 1 calc PR A 2
C38 C 0.55023(15) 0.3230(2) 0.68111(19) 0.0271(7) Uani 1 1 d . . .
H38A H 0.5301 0.2989 0.6250 0.041 Uiso 1 1 calc R . .
H38B H 0.5947 0.2942 0.7145 0.041 Uiso 1 1 calc R . .
H38C H 0.5591 0.3837 0.6779 0.041 Uiso 1 1 calc R . .
C39 C 0.21707(16) 0.4082(2) 0.7006(2) 0.0283(7) Uani 1 1 d . . .
H39A H 0.2248 0.4693 0.6989 0.042 Uiso 1 1 calc R . .
H39B H 0.1940 0.3968 0.7380 0.042 Uiso 1 1 calc R . .
H39C H 0.1870 0.3879 0.6447 0.042 Uiso 1 1 calc R . .
C40 C 0.46000(14) 0.26544(17) 0.92919(16) 0.0164(5) Uani 1 1 d . . .

loop_
_atom_site_aniso_label
_atom_site_aniso_U_11
_atom_site_aniso_U_22
_atom_site_aniso_U_33
_atom_site_aniso_U_23
_atom_site_aniso_U_13
_atom_site_aniso_U_12
Mo1 0.00869(9) 0.00792(10) 0.01040(9) -0.00135(8) 0.00430(8) -0.00036(7)
Mo2 0.01003(10) 0.01118(11) 0.01024(9) -0.00030(8) 0.00355(8) 0.00015(8)
I1 0.01467(8) 0.01038(8) 0.02224(9) -0.00572(6) 0.00777(7) -0.00111(6)
I2 0.01460(8) 0.01368(8) 0.01767(8) -0.00125(6) 0.00996(7) -0.00241(6)
I3 0.01946(9) 0.01330(8) 0.01825(8) 0.00307(6) 0.00643(7) 0.00202(7)
I4 0.01959(9) 0.01684(9) 0.01516(8) -0.00478(7) 0.00312(7) -0.00508(7)
P1 0.0111(3) 0.0088(3) 0.0114(3) -0.0015(2) 0.0050(2) -0.0001(2)
P2 0.0108(3) 0.0122(3) 0.0131(3) 0.0006(2) 0.0049(2) -0.0008(2)
P3 0.0103(3) 0.0143(3) 0.0116(3) 0.0001(2) 0.0037(2) 0.0002(2)
P4 0.0130(3) 0.0140(3) 0.0147(3) -0.0025(3) 0.0068(3) -0.0009(3)
N1 0.0126(10) 0.0083(10) 0.0155(10) -0.0007(8) 0.0078(9) -0.0001(8)
N2 0.0153(10) 0.0103(10) 0.0103(10) -0.0018(8) 0.0039(8) 0.0013(8)
N3 0.0117(10) 0.0132(11) 0.0185(11) 0.0027(9) 0.0067(9) 0.0037(8)
N4 0.0133(10) 0.0112(10) 0.0122(10) -0.0004(8) 0.0050(8) -0.0008(8)
N5 0.0144(11) 0.0371(15) 0.0146(11) 0.0078(10) 0.0080(9) 0.0031(10)
N6 0.0185(11) 0.0166(12) 0.0265(12) 0.0088(10) 0.0138(10) 0.0087(9)
O1 0.0188(10) 0.0256(11) 0.0187(10) -0.0067(8) 0.0123(8) -0.0032(8)
O2 0.0264(11) 0.0343(13) 0.0098(9) -0.0020(8) 0.0036(8) -0.0050(9)
C1 0.0163(12) 0.0069(12) 0.0168(12) -0.0001(9) 0.0105(10) -0.0017(9)
C2 0.0231(14) 0.0125(13) 0.0210(13) -0.0072(10) 0.0137(12) -0.0025(11)
C3 0.0228(14) 0.0109(13) 0.0346(16) -0.0076(11) 0.0210(13) -0.0013(11)
C4 0.0154(12) 0.0121(13) 0.0294(15) 0.0018(11) 0.0133(12) 0.0033(10)
C5 0.0135(12) 0.0098(12) 0.0186(13) -0.0012(10) 0.0096(10) -0.0026(9)
C6 0.0144(12) 0.0122(13) 0.0156(12) 0.0017(10) 0.0039(10) 0.0010(10)
C7 0.0195(14) 0.0115(13) 0.0255(15) -0.0025(11) 0.0039(12) 0.0033(11)
C8 0.0240(15) 0.0183(15) 0.0274(15) 0.0100(12) 0.0114(13) 0.0021(12)
C9 0.0134(12) 0.0161(13) 0.0143(12) -0.0008(10) 0.0058(10) -0.0028(10)
C10 0.0206(14) 0.0198(15) 0.0186(13) -0.0005(11) 0.0071(11) -0.0079(11)
C11 0.0144(13) 0.0249(16) 0.0201(14) -0.0014(12) 0.0024(11) -0.0063(11)
C12 0.0162(13) 0.0182(14) 0.0111(12) 0.0024(10) 0.0012(10) -0.0027(10)
C13 0.0250(15) 0.0249(16) 0.0138(13) -0.0024(11) 0.0063(11) -0.0029(12)
C14 0.0180(14) 0.0272(16) 0.0159(13) -0.0019(11) 0.0010(11) -0.0073(12)
C15 0.0165(13) 0.0169(14) 0.0205(13) 0.0048(11) 0.0099(11) -0.0004(10)
C16 0.0171(13) 0.0154(14) 0.0300(15) -0.0006(12) 0.0114(12) -0.0049(11)
C17 0.0296(16) 0.0254(16) 0.0237(15) 0.0109(12) 0.0122(13) -0.0020(13)
C18 0.0220(14) 0.0196(14) 0.0127(12) -0.0046(11) 0.0042(11) -0.0006(11)
C19 0.0134(13) 0.0235(15) 0.0261(15) 0.0069(12) 0.0066(11) 0.0070(11)
C20 0.0132(12) 0.0129(12) 0.0101(11) -0.0028(9) 0.0027(10) -0.0007(10)
C21 0.0153(12) 0.0187(14) 0.0116(12) -0.0012(10) 0.0045(10) -0.0017(10)
C22 0.0227(14) 0.0243(15) 0.0120(12) -0.0001(11) 0.0069(11) -0.0026(12)
C23 0.0244(14) 0.0159(14) 0.0115(12) 0.0010(10) 0.0038(11) -0.0019(11)
C24 0.0223(14) 0.0130(13) 0.0183(13) 0.0027(10) 0.0061(11) 0.0013(11)
C25 0.0153(12) 0.0103(12) 0.0166(12) -0.0011(10) 0.0060(10) -0.0012(10)
C26 0.0128(12) 0.0162(14) 0.0230(14) -0.0065(11) 0.0063(11) -0.0004(10)
C27 0.0161(13) 0.0162(14) 0.0277(15) 0.0000(12) 0.0005(12) 0.0024(11)
C28 0.0211(14) 0.0241(16) 0.0311(16) -0.0126(13) 0.0120(13) -0.0022(12)
C29 0.0144(12) 0.0140(13) 0.0275(15) -0.0050(11) 0.0092(11) -0.0027(10)
C30A 0.021(2) 0.015(2) 0.027(3) -0.003(2) 0.009(2) 0.0006(18)
C30B 0.016(4) 0.008(3) 0.019(4) -0.001(3) 0.006(3) -0.001(3)
C31 0.0152(13) 0.0325(17) 0.0244(15) -0.0085(13) 0.0081(12) -0.0068(12)
C32 0.0159(13) 0.0180(14) 0.0188(13) 0.0024(11) 0.0084(11) 0.0000(10)
C33 0.0359(18) 0.0274(17) 0.0313(17) 0.0119(13) 0.0236(15) 0.0086(14)
C34 0.0230(15) 0.0215(16) 0.0336(17) -0.0021(13) 0.0098(13) -0.0074(12)
C35 0.0181(15) 0.047(2) 0.048(2) -0.0364(18) 0.0154(15) -0.0099(14)
C36 0.0232(14) 0.0233(16) 0.0228(14) -0.0037(12) 0.0121(12) 0.0025(12)
C37A 0.020(2) 0.011(2) 0.027(3) -0.0057(18) 0.012(2) -0.0030(17)
C37B 0.026(4) 0.024(5) 0.025(5) -0.009(3) 0.014(4) -0.004(3)
C38 0.0182(14) 0.046(2) 0.0226(15) 0.0049(14) 0.0142(12) 0.0024(13)
C39 0.0241(15) 0.0291(17) 0.0379(18) 0.0164(14) 0.0190(14) 0.0178(13)
C40 0.0170(13) 0.0174(14) 0.0151(12) 0.0017(10) 0.0069(11) -0.0005(10)

loop_
_atom_type_symbol
_atom_type_description
_atom_type_scat_dispersion_real
_atom_type_scat_dispersion_imag
_atom_type_scat_source
C C 0.0033 0.0016 'International Tables Vol C Tables 4.2.6.8 and 6.1.1.4'
H H 0.0000 0.0000 'International Tables Vol C Tables 4.2.6.8 and 6.1.1.4'
N N 0.0061 0.0033 'International Tables Vol C Tables 4.2.6.8 and 6.1.1.4'
O O 0.0106 0.0060 'International Tables Vol C Tables 4.2.6.8 and 6.1.1.4'
P P 0.1023 0.0942 'International Tables Vol C Tables 4.2.6.8 and 6.1.1.4'
Mo Mo -1.6832 0.6857 'International Tables Vol C Tables 4.2.6.8 and 6.1.1.4'
I I -0.4742 1.8119 'International Tables Vol C Tables 4.2.6.8 and 6.1.1.4'

loop_
_geom_angle_atom_site_label_1
_geom_angle_atom_site_label_2
_geom_angle_atom_site_label_3
_geom_angle
C20 Mo1 N1 115.13(9)
C20 Mo1 P2 79.45(8)
N1 Mo1 P2 70.91(6)
C20 Mo1 P1 79.90(7)
N1 Mo1 P1 74.11(6)
P2 Mo1 P1 126.11(2)
C20 Mo1 I1 79.32(8)
N1 Mo1 I1 165.50(5)
P2 Mo1 I1 115.137(18)
P1 Mo1 I1 108.984(17)
C20 Mo1 I2 163.17(7)
N1 Mo1 I2 79.54(5)
P2 Mo1 I2 98.990(17)
P1 Mo1 I2 113.461(17)
I1 Mo1 I2 86.359(8)
C40 Mo2 N4 115.12(10)
C40 Mo2 P3 79.16(8)
N4 Mo2 P3 72.39(6)
C40 Mo2 P4 79.89(8)
N4 Mo2 P4 72.81(6)
P3 Mo2 P4 126.06(3)
C40 Mo2 I3 81.22(8)
N4 Mo2 I3 163.52(5)
P3 Mo2 I3 110.756(18)
P4 Mo2 I3 114.275(19)
C40 Mo2 I4 167.21(8)
N4 Mo2 I4 77.61(5)
P3 Mo2 I4 104.813(18)
P4 Mo2 I4 106.385(18)
I3 Mo2 I4 86.015(8)
N2 P1 C6 102.58(11)
N2 P1 C9 107.59(11)
C6 P1 C9 103.20(12)
N2 P1 Mo1 105.53(8)
C6 P1 Mo1 113.72(9)
C9 P1 Mo1 122.45(8)
N3 P2 C12 105.80(12)
N3 P2 C15 104.50(12)
C12 P2 C15 105.32(12)
N3 P2 Mo1 102.69(8)
C12 P2 Mo1 113.75(9)
C15 P2 Mo1 123.14(9)
N5 P3 C26 104.89(12)
N5 P3 C29 105.74(13)
C26 P3 C29 103.50(12)
N5 P3 Mo2 103.51(8)
C26 P3 Mo2 114.40(9)
C29 P3 Mo2 123.20(9)
N6 P4 C32 103.89(12)
N6 P4 C35 105.13(16)
C32 P4 C35 104.28(14)
N6 P4 Mo2 103.71(8)
C32 P4 Mo2 113.46(9)
C35 P4 Mo2 124.35(11)
C1 N1 C5 117.7(2)
C1 N1 Mo1 121.49(16)
C5 N1 Mo1 120.13(16)
C1 N2 C18 117.7(2)
C1 N2 P1 118.16(17)
C18 N2 P1 124.12(18)
C5 N3 C19 118.5(2)
C5 N3 P2 113.66(17)
C19 N3 P2 124.15(18)
C25 N4 C21 117.5(2)
C25 N4 Mo2 121.07(16)
C21 N4 Mo2 120.26(17)
C21 N5 C38 118.0(2)
C21 N5 P3 115.98(18)
C38 N5 P3 124.98(19)
C25 N6 C39 118.2(2)
C25 N6 P4 116.55(18)
C39 N6 P4 123.96(19)
N1 C1 N2 116.6(2)
N1 C1 C2 121.8(2)
N2 C1 C2 121.5(2)
C3 C2 C1 118.3(3)
C3 C2 H2 120.8
C1 C2 H2 120.8
C4 C3 C2 121.1(2)
C4 C3 H3 119.5
C2 C3 H3 119.5
C3 C4 C5 118.1(2)
C3 C4 H4 121.0
C5 C4 H4 121.0
N1 C5 N3 115.4(2)
N1 C5 C4 122.5(2)
N3 C5 C4 122.1(2)
C8 C6 C7 111.9(2)
C8 C6 P1 112.10(19)
C7 C6 P1 111.55(18)
C8 C6 H6 107.0
C7 C6 H6 107.0
P1 C6 H6 107.0
C6 C7 H7A 109.5
C6 C7 H7B 109.5
H7A C7 H7B 109.5
C6 C7 H7C 109.5
H7A C7 H7C 109.5
H7B C7 H7C 109.5
C6 C8 H8A 109.5
C6 C8 H8B 109.5
H8A C8 H8B 109.5
C6 C8 H8C 109.5
H8A C8 H8C 109.5
H8B C8 H8C 109.5
C10 C9 C11 110.1(2)
C10 C9 P1 110.30(18)
C11 C9 P1 116.92(18)
C10 C9 H9 106.3
C11 C9 H9 106.3
P1 C9 H9 106.3
C9 C10 H10A 109.5
C9 C10 H10B 109.5
H10A C10 H10B 109.5
C9 C10 H10C 109.5
H10A C10 H10C 109.5
H10B C10 H10C 109.5
C9 C11 H11A 109.5
C9 C11 H11B 109.5
H11A C11 H11B 109.5
C9 C11 H11C 109.5
H11A C11 H11C 109.5
H11B C11 H11C 109.5
C14 C12 C13 111.4(2)
C14 C12 P2 113.75(18)
C13 C12 P2 108.64(18)
C14 C12 H12 107.6
C13 C12 H12 107.6
P2 C12 H12 107.6
C12 C13 H13A 109.5
C12 C13 H13B 109.5
H13A C13 H13B 109.5
C12 C13 H13C 109.5
H13A C13 H13C 109.5
H13B C13 H13C 109.5
C12 C14 H14A 109.5
C12 C14 H14B 109.5
H14A C14 H14B 109.5
C12 C14 H14C 109.5
H14A C14 H14C 109.5
H14B C14 H14C 109.5
C16 C15 C17 109.5(2)
C16 C15 P2 109.81(18)
C17 C15 P2 115.06(19)
C16 C15 H15 107.4
C17 C15 H15 107.4
P2 C15 H15 107.4
C15 C16 H16A 109.5
C15 C16 H16B 109.5
H16A C16 H16B 109.5
C15 C16 H16C 109.5
H16A C16 H16C 109.5
H16B C16 H16C 109.5
C15 C17 H17A 109.5
C15 C17 H17B 109.5
H17A C17 H17B 109.5
C15 C17 H17C 109.5
H17A C17 H17C 109.5
H17B C17 H17C 109.5
N2 C18 H18A 109.5
N2 C18 H18B 109.5
H18A C18 H18B 109.5
N2 C18 H18C 109.5
H18A C18 H18C 109.5
H18B C18 H18C 109.5
N3 C19 H19A 109.5
N3 C19 H19B 109.5
H19A C19 H19B 109.5
N3 C19 H19C 109.5
H19A C19 H19C 109.5
H19B C19 H19C 109.5
O1 C20 Mo1 177.0(2)
N4 C21 N5 115.9(2)
N4 C21 C22 122.2(2)
N5 C21 C22 121.9(2)
C23 C22 C21 118.5(3)
C23 C22 H22 120.7
C21 C22 H22 120.7
C22 C23 C24 120.7(3)
C22 C23 H23 119.6
C24 C23 H23 119.6
C23 C24 C25 118.0(3)
C23 C24 H24 121.0
C25 C24 H24 121.0
N4 C25 N6 115.8(2)
N4 C25 C24 122.8(2)
N6 C25 C24 121.5(2)
C28 C26 C27 111.3(2)
C28 C26 P3 113.49(19)
C27 C26 P3 110.70(19)
C28 C26 H26 107.0
C27 C26 H26 107.0
P3 C26 H26 107.0
C26 C27 H27A 109.5
C26 C27 H27B 109.5
H27A C27 H27B 109.5
C26 C27 H27C 109.5
H27A C27 H27C 109.5
H27B C27 H27C 109.5
C26 C28 H28A 109.5
C26 C28 H28B 109.5
H28A C28 H28B 109.5
C26 C28 H28C 109.5
H28A C28 H28C 109.5
H28B C28 H28C 109.5
C30A C29 C31 114.1(3)
C31 C29 C30B 99.1(3)
C30A C29 P3 115.0(2)
C31 C29 P3 115.6(2)
C30B C29 P3 101.8(3)
C30A C29 H29 96.1
C31 C29 H29 106.6
C30B C29 H29 127.4
P3 C29 H29 106.9
C29 C30A H30A 109.5
C29 C30A H30B 109.5
C29 C30A H30C 109.5
C29 C30B H30D 109.5
C29 C30B H30E 109.5
H30D C30B H30E 109.5
C29 C30B H30F 109.5
H30D C30B H30F 109.5
H30E C30B H30F 109.5
C29 C31 H31A 109.5
C29 C31 H31B 109.5
H31A C31 H31B 109.5
C29 C31 H31C 109.5
H31A C31 H31C 109.5
H31B C31 H31C 109.5
C33 C32 C34 111.4(2)
C33 C32 P4 110.3(2)
C34 C32 P4 112.55(19)
C33 C32 H32 107.4
C34 C32 H32 107.4
P4 C32 H32 107.4
C32 C33 H33A 109.5
C32 C33 H33B 109.5
H33A C33 H33B 109.5
C32 C33 H33C 109.5
H33A C33 H33C 109.5
H33B C33 H33C 109.5
C32 C34 H34A 109.5
C32 C34 H34B 109.5
H34A C34 H34B 109.5
C32 C34 H34C 109.5
H34A C34 H34C 109.5
H34B C34 H34C 109.5
C37B C35 C36 119.7(4)
C36 C35 C37A 103.5(3)
C37B C35 P4 118.1(4)
C36 C35 P4 117.6(2)
C37A C35 P4 104.9(2)
C36 C35 H35 107.6
P4 C35 H35 107.8
C35 C36 H36A 109.5
C35 C36 H36B 109.5
H36A C36 H36B 109.5
C35 C36 H36C 109.5
H36A C36 H36C 109.5
H36B C36 H36C 109.5
C35 C37A H37A 109.5
C35 C37A H37B 109.5
C35 C37A H37C 109.5
C35 C37B H37D 109.5
H35 C37B H37D 150.2
C35 C37B H37E 109.5
H35 C37B H37E 85.4
H37D C37B H37E 109.5
C35 C37B H37F 109.5
H35 C37B H37F 88.2
H37D C37B H37F 109.5
H37E C37B H37F 109.5
N5 C38 H38A 109.5
N5 C38 H38B 109.5
H38A C38 H38B 109.5
N5 C38 H38C 109.5
H38A C38 H38C 109.5
H38B C38 H38C 109.5
N6 C39 H39A 109.5
N6 C39 H39B 109.5
H39A C39 H39B 109.5
N6 C39 H39C 109.5
H39A C39 H39C 109.5
H39B C39 H39C 109.5
O2 C40 Mo2 179.4(3)

loop_
_geom_bond_atom_site_label_1
_geom_bond_atom_site_label_2
_geom_bond_distance
Mo1 C20 1.915(3)
Mo1 N1 2.275(2)
Mo1 P2 2.3764(7)
Mo1 P1 2.3825(7)
Mo1 I1 2.7657(3)
Mo1 I2 2.8504(3)
Mo2 C40 1.919(3)
Mo2 N4 2.275(2)
Mo2 P3 2.3784(7)
Mo2 P4 2.3841(7)
Mo2 I3 2.7602(3)
Mo2 I4 2.8531(3)
P1 N2 1.705(2)
P1 C6 1.846(3)
P1 C9 1.846(3)
P2 N3 1.708(2)
P2 C12 1.838(3)
P2 C15 1.852(3)
P3 N5 1.704(2)
P3 C26 1.837(3)
P3 C29 1.844(3)
P4 N6 1.706(2)
P4 C32 1.847(3)
P4 C35 1.853(3)
N1 C1 1.360(3)
N1 C5 1.365(3)
N2 C1 1.379(3)
N2 C18 1.473(3)
N3 C5 1.377(3)
N3 C19 1.468(3)
N4 C25 1.359(3)
N4 C21 1.365(3)
N5 C21 1.376(3)
N5 C38 1.477(3)
N6 C25 1.386(3)
N6 C39 1.463(3)
O1 C20 1.168(3)
O2 C40 1.170(3)
C1 C2 1.399(3)
C2 C3 1.375(4)
C2 H2 0.9500
C3 C4 1.374(4)
C3 H3 0.9500
C4 C5 1.389(4)
C4 H4 0.9500
C6 C8 1.523(4)
C6 C7 1.532(4)
C6 H6 1.0000
C7 H7A 0.9800
C7 H7B 0.9800
C7 H7C 0.9800
C8 H8A 0.9800
C8 H8B 0.9800
C8 H8C 0.9800
C9 C10 1.530(4)
C9 C11 1.534(4)
C9 H9 1.0000
C10 H10A 0.9800
C10 H10B 0.9800
C10 H10C 0.9800
C11 H11A 0.9800
C11 H11B 0.9800
C11 H11C 0.9800
C12 C14 1.529(4)
C12 C13 1.535(4)
C12 H12 1.0000
C13 H13A 0.9800
C13 H13B 0.9800
C13 H13C 0.9800
C14 H14A 0.9800
C14 H14B 0.9800
C14 H14C 0.9800
C15 C16 1.531(4)
C15 C17 1.535(4)
C15 H15 1.0000
C16 H16A 0.9800
C16 H16B 0.9800
C16 H16C 0.9800
C17 H17A 0.9800
C17 H17B 0.9800
C17 H17C 0.9800
C18 H18A 0.9800
C18 H18B 0.9800
C18 H18C 0.9800
C19 H19A 0.9800
C19 H19B 0.9800
C19 H19C 0.9800
C21 C22 1.387(4)
C22 C23 1.377(4)
C22 H22 0.9500
C23 C24 1.378(4)
C23 H23 0.9500
C24 C25 1.389(4)
C24 H24 0.9500
C26 C28 1.530(4)
C26 C27 1.534(4)
C26 H26 1.0000
C27 H27A 0.9800
C27 H27B 0.9800
C27 H27C 0.9800
C28 H28A 0.9800
C28 H28B 0.9800
C28 H28C 0.9800
C29 C30A 1.509(5)
C29 C31 1.525(4)
C29 C30B 1.632(8)
C29 H29 0.9998
C30A H30A 0.9800
C30A H30B 0.9800
C30A H30C 0.9800
C30B H30D 0.9800
C30B H30E 0.9800
C30B H30F 0.9800
C31 H31A 0.9800
C31 H31B 0.9800
C31 H31C 0.9800
C32 C33 1.529(4)
C32 C34 1.535(4)
C32 H32 1.0000
C33 H33A 0.9800
C33 H33B 0.9800
C33 H33C 0.9800
C34 H34A 0.9800
C34 H34B 0.9800
C34 H34C 0.9800
C35 C37B 1.378(8)
C35 C36 1.518(4)
C35 C37A 1.680(6)
C35 H35 0.9998
C36 H36A 0.9800
C36 H36B 0.9800
C36 H36C 0.9800
C37A H37A 0.9800
C37A H37B 0.9800
C37A H37C 0.9800
C37B H37D 0.9800
C37B H37E 0.9800
C37B H37F 0.9800
C38 H38A 0.9800
C38 H38B 0.9800
C38 H38C 0.9800
C39 H39A 0.9800
C39 H39B 0.9800
C39 H39C 0.9800

loop_
_geom_torsion_atom_site_label_1
_geom_torsion_atom_site_label_2
_geom_torsion_atom_site_label_3
_geom_torsion_atom_site_label_4
_geom_torsion
C20 Mo1 P1 N2 -134.31(11)
N1 Mo1 P1 N2 -14.36(9)
P2 Mo1 P1 N2 -65.41(8)
I1 Mo1 P1 N2 150.78(8)
I2 Mo1 P1 N2 56.42(8)
C20 Mo1 P1 C6 114.04(12)
N1 Mo1 P1 C6 -126.01(11)
P2 Mo1 P1 C6 -177.07(9)
I1 Mo1 P1 C6 39.13(9)
I2 Mo1 P1 C6 -55.23(9)
C20 Mo1 P1 C9 -11.05(13)
N1 Mo1 P1 C9 108.89(12)
P2 Mo1 P1 C9 57.84(11)
I1 Mo1 P1 C9 -85.96(11)
I2 Mo1 P1 C9 179.67(10)
C20 Mo1 P2 N3 153.74(11)
N1 Mo1 P2 N3 32.30(10)
P1 Mo1 P2 N3 84.63(8)
I1 Mo1 P2 N3 -133.46(8)
I2 Mo1 P2 N3 -43.27(8)
C20 Mo1 P2 C12 -92.43(12)
N1 Mo1 P2 C12 146.13(11)
P1 Mo1 P2 C12 -161.54(10)
I1 Mo1 P2 C12 -19.63(10)
I2 Mo1 P2 C12 70.56(10)
C20 Mo1 P2 C15 36.77(13)
N1 Mo1 P2 C15 -84.67(12)
P1 Mo1 P2 C15 -32.34(11)
I1 Mo1 P2 C15 109.57(11)
I2 Mo1 P2 C15 -160.24(11)
C40 Mo2 P3 N5 -147.84(13)
N4 Mo2 P3 N5 -26.89(11)
P4 Mo2 P3 N5 -78.97(10)
I3 Mo2 P3 N5 135.97(9)
I4 Mo2 P3 N5 44.64(10)
C40 Mo2 P3 C26 98.64(13)
N4 Mo2 P3 C26 -140.41(11)
P4 Mo2 P3 C26 167.51(10)
I3 Mo2 P3 C26 22.45(10)
I4 Mo2 P3 C26 -68.89(10)
C40 Mo2 P3 C29 -28.46(14)
N4 Mo2 P3 C29 92.49(13)
P4 Mo2 P3 C29 40.41(12)
I3 Mo2 P3 C29 -104.65(11)
I4 Mo2 P3 C29 164.01(11)
C40 Mo2 P4 N6 145.11(12)
N4 Mo2 P4 N6 24.68(10)
P3 Mo2 P4 N6 76.59(9)
I3 Mo2 P4 N6 -139.39(9)
I4 Mo2 P4 N6 -46.34(9)
C40 Mo2 P4 C32 -102.84(13)
N4 Mo2 P4 C32 136.73(11)
P3 Mo2 P4 C32 -171.37(9)
I3 Mo2 P4 C32 -27.35(10)
I4 Mo2 P4 C32 65.70(10)
C40 Mo2 P4 C35 25.63(18)
N4 Mo2 P4 C35 -94.80(17)
P3 Mo2 P4 C35 -42.89(17)
I3 Mo2 P4 C35 101.13(16)
I4 Mo2 P4 C35 -165.82(16)
C20 Mo1 N1 C1 89.9(2)
P2 Mo1 N1 C1 157.77(19)
P1 Mo1 N1 C1 19.45(17)
I1 Mo1 N1 C1 -85.0(3)
I2 Mo1 N1 C1 -98.81(18)
C20 Mo1 N1 C5 -99.83(19)
P2 Mo1 N1 C5 -31.94(17)
P1 Mo1 N1 C5 -170.27(19)
I1 Mo1 N1 C5 85.2(3)
I2 Mo1 N1 C5 71.47(17)
C6 P1 N2 C1 131.85(19)
C9 P1 N2 C1 -119.71(19)
Mo1 P1 N2 C1 12.5(2)
C6 P1 N2 C18 -48.8(2)
C9 P1 N2 C18 59.6(2)
Mo1 P1 N2 C18 -168.17(19)
C12 P2 N3 C5 -158.40(18)
C15 P2 N3 C5 90.7(2)
Mo1 P2 N3 C5 -38.87(19)
C12 P2 N3 C19 43.5(2)
C15 P2 N3 C19 -67.4(2)
Mo1 P2 N3 C19 163.0(2)
C40 Mo2 N4 C25 -95.8(2)
P3 Mo2 N4 C25 -164.3(2)
P4 Mo2 N4 C25 -26.15(18)
I3 Mo2 N4 C25 92.0(3)
I4 Mo2 N4 C25 85.58(19)
C40 Mo2 N4 C21 96.7(2)
P3 Mo2 N4 C21 28.26(18)
P4 Mo2 N4 C21 166.4(2)
I3 Mo2 N4 C21 -75.5(3)
I4 Mo2 N4 C21 -81.88(18)
C26 P3 N5 C21 151.2(2)
C29 P3 N5 C21 -99.7(2)
Mo2 P3 N5 C21 31.0(2)
C26 P3 N5 C38 -40.5(3)
C29 P3 N5 C38 68.5(3)
Mo2 P3 N5 C38 -160.7(2)
C32 P4 N6 C25 -147.4(2)
C35 P4 N6 C25 103.3(2)
Mo2 P4 N6 C25 -28.5(2)
C32 P4 N6 C39 46.0(3)
C35 P4 N6 C39 -63.3(3)
Mo2 P4 N6 C39 164.9(2)
C5 N1 C1 N2 171.5(2)
Mo1 N1 C1 N2 -17.9(3)
C5 N1 C1 C2 -8.1(3)
Mo1 N1 C1 C2 162.38(19)
C18 N2 C1 N1 -177.5(2)
P1 N2 C1 N1 1.8(3)
C18 N2 C1 C2 2.2(4)
P1 N2 C1 C2 -178.49(19)
N1 C1 C2 C3 3.3(4)
N2 C1 C2 C3 -176.3(2)
C1 C2 C3 C4 2.9(4)
C2 C3 C4 C5 -4.1(4)
C1 N1 C5 N3 -171.7(2)
Mo1 N1 C5 N3 17.6(3)
C1 N1 C5 C4 7.0(4)
Mo1 N1 C5 C4 -163.67(19)
C19 N3 C5 N1 176.2(2)
P2 N3 C5 N1 16.8(3)
C19 N3 C5 C4 -2.6(4)
P2 N3 C5 C4 -162.0(2)
C3 C4 C5 N1 -1.0(4)
C3 C4 C5 N3 177.6(2)
N2 P1 C6 C8 -62.1(2)
C9 P1 C6 C8 -173.9(2)
Mo1 P1 C6 C8 51.3(2)
N2 P1 C6 C7 171.45(18)
C9 P1 C6 C7 59.7(2)
Mo1 P1 C6 C7 -75.13(19)
N2 P1 C9 C10 60.2(2)
C6 P1 C9 C10 168.20(18)
Mo1 P1 C9 C10 -62.1(2)
N2 P1 C9 C11 -66.5(2)
C6 P1 C9 C11 41.5(2)
Mo1 P1 C9 C11 171.18(17)
N3 P2 C12 C14 56.4(2)
C15 P2 C12 C14 166.7(2)
Mo1 P2 C12 C14 -55.6(2)
N3 P2 C12 C13 -178.84(18)
C15 P2 C12 C13 -68.5(2)
Mo1 P2 C12 C13 69.19(19)
N3 P2 C15 C16 -44.8(2)
C12 P2 C15 C16 -156.09(19)
Mo1 P2 C15 C16 71.3(2)
N3 P2 C15 C17 79.2(2)
C12 P2 C15 C17 -32.0(2)
Mo1 P2 C15 C17 -164.66(17)
C25 N4 C21 N5 174.2(2)
Mo2 N4 C21 N5 -17.9(3)
C25 N4 C21 C22 -5.6(4)
Mo2 N4 C21 C22 162.3(2)
C38 N5 C21 N4 179.7(2)
P3 N5 C21 N4 -11.2(3)
C38 N5 C21 C22 -0.6(4)
P3 N5 C21 C22 168.6(2)
N4 C21 C22 C23 2.6(4)
N5 C21 C22 C23 -177.2(3)
C21 C22 C23 C24 1.7(4)
C22 C23 C24 C25 -2.6(4)
C21 N4 C25 N6 -175.6(2)
Mo2 N4 C25 N6 16.6(3)
C21 N4 C25 C24 4.6(4)
Mo2 N4 C25 C24 -163.2(2)
C39 N6 C25 N4 177.8(3)
P4 N6 C25 N4 10.4(3)
C39 N6 C25 C24 -2.4(4)
P4 N6 C25 C24 -169.8(2)
C23 C24 C25 N4 -0.6(4)
C23 C24 C25 N6 179.6(3)
N5 P3 C26 C28 -60.3(2)
C29 P3 C26 C28 -170.9(2)
Mo2 P3 C26 C28 52.4(2)
N5 P3 C26 C27 173.68(19)
C29 P3 C26 C27 63.0(2)
Mo2 P3 C26 C27 -73.6(2)
N5 P3 C29 C30A 69.0(3)
C26 P3 C29 C30A 179.0(3)
Mo2 P3 C29 C30A -49.4(3)
N5 P3 C29 C31 -67.3(2)
C26 P3 C29 C31 42.7(3)
Mo2 P3 C29 C31 174.40(18)
N5 P3 C29 C30B 39.0(3)
C26 P3 C29 C30B 149.0(3)
Mo2 P3 C29 C30B -79.4(3)
N6 P4 C32 C33 -179.5(2)
C35 P4 C32 C33 -69.6(2)
Mo2 P4 C32 C33 68.5(2)
N6 P4 C32 C34 55.4(2)
C35 P4 C32 C34 165.3(2)
Mo2 P4 C32 C34 -56.6(2)
N6 P4 C35 C37B -76.3(5)
C32 P4 C35 C37B 174.7(5)
Mo2 P4 C35 C37B 42.6(6)
N6 P4 C35 C36 79.8(3)
C32 P4 C35 C36 -29.2(3)
Mo2 P4 C35 C36 -161.4(2)
N6 P4 C35 C37A -34.5(2)
C32 P4 C35 C37A -143.5(2)
Mo2 P4 C35 C37A 84.3(3)
